data_7025396
loop_
_publ_author_name
'Majeed, Zeeshan'
'Mondal, Kartik C.'
'Kostakis, George E.'
'Lan, Yanhua'
'Anson, Christopher E.'
'Powell, Annie K.'

_publ_section_title
;
 Structure and magnetic properties of a decanuclear MnII2MnIII2Dy6
 aggregate
;
_journal_issue 20
_journal_name_full 'Dalton Transactions'
_journal_page_first 4740
_journal_paper_doi 10.1039/c000082e
_journal_volume 39
_journal_year 2010
_chemical_formula_moiety 'C130 H124 Dy6 Mn4 O54, 10(C2 H3 N)'
_chemical_formula_sum 'C150 H154 Dy6 Mn4 N10 O54'
_chemical_formula_weight 4155.60
_chemical_name_systematic
;
?
;
_space_group_IT_number 2
_symmetry_cell_setting triclinic
_symmetry_space_group_name_Hall '-P 1'
_symmetry_space_group_name_H-M 'P -1'
_atom_sites_solution_hydrogens geom
_atom_sites_solution_primary direct
_atom_sites_solution_secondary difmap
_audit_creation_method SHELXL-97
_cell_angle_alpha 65.431(4)
_cell_angle_beta 66.114(4)
_cell_angle_gamma 66.993(4)
_cell_formula_units_Z 1
_cell_length_a 16.2223(10)
_cell_length_b 17.4252(10)
_cell_length_c 17.9369(10)
_cell_measurement_reflns_used 36101
_cell_measurement_temperature 180(2)
_cell_measurement_theta_max 27.17
_cell_measurement_theta_min 1.30
_cell_volume 4062.6(4)
_computing_cell_refinement 'X-Area 1.38 (Stoe & Cie GmbH, 2006)'
_computing_data_collection 'WinXpose 1.6.8 (Stoe & Cie GmbH, 2004)'
_computing_data_reduction 'X-Area 1.38 (Stoe & Cie GmbH, 2006)'
_computing_molecular_graphics 'Diamond 2.1 (Crystal Impact, 1998)'
_computing_publication_material 'SHELXTL 6.14 (BrukerAXS Inc., 2003)'
_computing_structure_refinement 'SHELXTL 6.14 (BrukerAXS Inc., 2003)'
_computing_structure_solution 'SHELXTL 6.14 (BrukerAXS Inc., 2003)'
_diffrn_ambient_temperature 180(2)
_diffrn_detector_area_resol_mean 6.667
_diffrn_measured_fraction_theta_full 0.997
_diffrn_measured_fraction_theta_max 0.990
_diffrn_measurement_device_type 'Stoe IPDS II'
_diffrn_measurement_method 'area detector'
_diffrn_radiation_monochromator graphite
_diffrn_radiation_source 'fine-focus sealed tube'
_diffrn_radiation_type MoK\a
_diffrn_radiation_wavelength 0.71073
_diffrn_reflns_av_R_equivalents 0.0421
_diffrn_reflns_av_sigmaI/netI 0.0515
_diffrn_reflns_limit_h_max 20
_diffrn_reflns_limit_h_min -20
_diffrn_reflns_limit_k_max 21
_diffrn_reflns_limit_k_min -22
_diffrn_reflns_limit_l_max 22
_diffrn_reflns_limit_l_min -22
_diffrn_reflns_number 28211
_diffrn_reflns_theta_full 25.00
_diffrn_reflns_theta_max 26.78
_diffrn_reflns_theta_min 2.13
_exptl_absorpt_coefficient_mu 3.108
_exptl_absorpt_correction_T_max 0.917
_exptl_absorpt_correction_T_min 0.599
_exptl_absorpt_correction_type multi-scan
_exptl_absorpt_process_details
;
XPREP in SHELXTL 6.14 (BrukerAXS Inc., 2003)
;
_exptl_crystal_density_diffrn 1.699
_exptl_crystal_density_method 'not measured'
_exptl_crystal_F_000 2054
_exptl_crystal_size_max 0.13
_exptl_crystal_size_mid 0.10
_exptl_crystal_size_min 0.05
_refine_diff_density_max 1.481
_refine_diff_density_min -1.059
_refine_diff_density_rms 0.130
_refine_ls_extinction_method none
_refine_ls_goodness_of_fit_ref 1.061
_refine_ls_hydrogen_treatment mixed
_refine_ls_matrix_type full
_refine_ls_number_parameters 1033
_refine_ls_number_reflns 17180
_refine_ls_number_restraints 7
_refine_ls_restrained_S_all 1.061
_refine_ls_R_factor_all 0.0618
_refine_ls_R_factor_gt 0.0424
_refine_ls_shift/su_max 0.004
_refine_ls_shift/su_mean 0.000
_refine_ls_structure_factor_coef Fsqd
_refine_ls_weighting_details 'calc w=1/[\s^2^(Fo^2^)+(0.0530P)^2^+1.3267P] where P=(Fo^2^+2Fc^2^)/3'
_refine_ls_weighting_scheme calc
_refine_ls_wR_factor_gt 0.0952
_refine_ls_wR_factor_ref 0.1015
_reflns_number_gt 13549
_reflns_number_total 17180
_reflns_threshold_expression >2sigma(I)
_cod_data_source_file c000082e.txt
_cod_data_source_block z-978
_cod_database_code 7025396

loop_
_symmetry_equiv_pos_as_xyz
'x, y, z'
'-x, -y, -z'

loop_
_atom_site_label
_atom_site_type_symbol
_atom_site_fract_x
_atom_site_fract_y
_atom_site_fract_z
_atom_site_U_iso_or_equiv
_atom_site_adp_type
_atom_site_occupancy
_atom_site_symmetry_multiplicity
_atom_site_calc_flag
_atom_site_refinement_flags
_atom_site_disorder_assembly
_atom_site_disorder_group
Dy1 Dy 0.571831(18) 0.463814(15) 0.394014(16) 0.03213(7) Uani 1 1 d . . .
Dy2 Dy 0.809556(18) 0.121904(15) 0.307653(16) 0.03206(7) Uani 1 1 d . . .
Dy3 Dy 0.634506(18) 0.237106(15) 0.183653(15) 0.03148(7) Uani 1 1 d . . .
Mn1 Mn 0.71049(5) 0.35345(5) 0.25456(5) 0.02998(16) Uani 1 1 d . . .
Mn2 Mn 0.86070(6) 0.27872(5) 0.09650(5) 0.03346(17) Uani 1 1 d . . .
O1 O 0.7925(3) 0.1752(2) 0.1708(2) 0.0343(8) Uani 1 1 d D . .
H1 H 0.800(4) 0.133(3) 0.155(4) 0.041 Uiso 1 1 d D . .
O2 O 0.5657(3) 0.3508(2) 0.5212(2) 0.0410(9) Uani 1 1 d . . .
O3 O 0.5186(3) 0.3940(2) 0.6369(3) 0.0428(9) Uani 1 1 d . . .
C1 C 0.5564(4) 0.3363(3) 0.5989(4) 0.0361(12) Uani 1 1 d . . .
C2 C 0.5906(4) 0.2441(4) 0.6502(4) 0.0398(12) Uani 1 1 d . . .
C3 C 0.6393(4) 0.1790(4) 0.6107(4) 0.0455(14) Uani 1 1 d . . .
H3A H 0.6521 0.1934 0.5506 0.055 Uiso 1 1 calc R . .
C4 C 0.6697(5) 0.0925(4) 0.6591(5) 0.0566(17) Uani 1 1 d . . .
H4A H 0.7034 0.0482 0.6318 0.068 Uiso 1 1 calc R . .
C5 C 0.6510(6) 0.0712(4) 0.7461(5) 0.0634(19) Uani 1 1 d . . .
H5A H 0.6708 0.0120 0.7789 0.076 Uiso 1 1 calc R . .
C6 C 0.6037(6) 0.1353(5) 0.7862(5) 0.0600(18) Uani 1 1 d . . .
H6A H 0.5925 0.1206 0.8461 0.072 Uiso 1 1 calc R . .
C7 C 0.5724(5) 0.2217(4) 0.7384(4) 0.0480(14) Uani 1 1 d . . .
H7A H 0.5384 0.2656 0.7661 0.058 Uiso 1 1 calc R . .
O4 O 0.8814(3) -0.0084(2) 0.3944(3) 0.0437(9) Uani 1 1 d . . .
O5 O 0.7762(4) -0.0649(3) 0.5113(3) 0.0639(13) Uani 1 1 d . . .
C8 C 0.8554(5) -0.0708(4) 0.4595(4) 0.0457(14) Uani 1 1 d . . .
C9 C 0.9281(5) -0.1580(4) 0.4730(4) 0.0469(14) Uani 1 1 d . . .
C10 C 0.9069(6) -0.2290(4) 0.5428(5) 0.0589(18) Uani 1 1 d . . .
H10A H 0.8462 -0.2234 0.5827 0.071 Uiso 1 1 calc R . .
C11 C 0.9753(7) -0.3092(4) 0.5545(7) 0.075(3) Uani 1 1 d . . .
H11A H 0.9609 -0.3577 0.6028 0.090 Uiso 1 1 calc R . .
C12 C 1.0615(8) -0.3182(5) 0.4978(7) 0.077(3) Uani 1 1 d . . .
H12A H 1.1064 -0.3736 0.5054 0.092 Uiso 1 1 calc R . .
C13 C 1.0850(7) -0.2471(5) 0.4287(6) 0.082(3) Uani 1 1 d . . .
H13A H 1.1465 -0.2527 0.3904 0.099 Uiso 1 1 calc R . .
C14 C 1.0168(6) -0.1676(5) 0.4164(5) 0.071(2) Uani 1 1 d . . .
H14A H 1.0317 -0.1191 0.3682 0.086 Uiso 1 1 calc R . .
O6 O 0.7474(3) 0.0237(2) 0.3085(3) 0.0457(10) Uani 1 1 d . . .
O7 O 0.6476(3) 0.0887(2) 0.2294(3) 0.0446(10) Uani 1 1 d . . .
C15 C 0.6908(4) 0.0224(3) 0.2777(4) 0.0383(12) Uani 1 1 d . . .
C16 C 0.6699(4) -0.0631(3) 0.3033(4) 0.0404(13) Uani 1 1 d . . .
C17 C 0.7035(5) -0.1343(4) 0.3669(4) 0.0505(15) Uani 1 1 d . . .
H17A H 0.7420 -0.1297 0.3922 0.061 Uiso 1 1 calc R . .
C18 C 0.6804(6) -0.2120(4) 0.3929(5) 0.0579(18) Uani 1 1 d . . .
H18A H 0.7030 -0.2605 0.4366 0.069 Uiso 1 1 calc R . .
C19 C 0.6257(5) -0.2197(4) 0.3567(5) 0.0557(17) Uani 1 1 d . . .
H19A H 0.6110 -0.2735 0.3748 0.067 Uiso 1 1 calc R . .
C20 C 0.5915(5) -0.1491(4) 0.2937(5) 0.0538(16) Uani 1 1 d . . .
H20A H 0.5532 -0.1545 0.2687 0.065 Uiso 1 1 calc R . .
C21 C 0.6132(5) -0.0704(4) 0.2669(4) 0.0457(14) Uani 1 1 d . . .
H21A H 0.5894 -0.0217 0.2240 0.055 Uiso 1 1 calc R . .
O8 O 0.9646(3) 0.0936(3) 0.2212(3) 0.0435(9) Uani 1 1 d . . .
O9 O 0.9936(3) 0.1878(3) 0.0881(3) 0.0458(10) Uani 1 1 d . . .
C22 C 1.0122(4) 0.1158(4) 0.1434(4) 0.0404(12) Uani 1 1 d . . .
C23 C 1.1006(4) 0.0490(4) 0.1142(4) 0.0429(13) Uani 1 1 d . . .
C24 C 1.1579(5) 0.0672(5) 0.0306(5) 0.0590(18) Uani 1 1 d . . .
H24A H 1.1434 0.1237 -0.0090 0.071 Uiso 1 1 calc R . .
C25 C 1.2358(6) 0.0037(5) 0.0045(5) 0.073(2) Uani 1 1 d . . .
H25A H 1.2738 0.0171 -0.0533 0.088 Uiso 1 1 calc R . .
C26 C 1.2597(6) -0.0775(5) 0.0593(6) 0.077(3) Uani 1 1 d . . .
H26A H 1.3142 -0.1201 0.0404 0.093 Uiso 1 1 calc R . .
C27 C 1.2044(6) -0.0972(5) 0.1420(6) 0.073(2) Uani 1 1 d . . .
H27A H 1.2201 -0.1542 0.1806 0.087 Uiso 1 1 calc R . .
C28 C 1.1254(5) -0.0348(4) 0.1703(5) 0.0588(18) Uani 1 1 d . . .
H28A H 1.0878 -0.0492 0.2281 0.071 Uiso 1 1 calc R . .
O10 O 0.4608(3) 0.3688(3) 0.0618(3) 0.0517(11) Uani 1 1 d . . .
O11 O 0.5209(3) 0.2345(3) 0.1392(3) 0.0430(9) Uani 1 1 d . . .
C29 C 0.4794(4) 0.2867(4) 0.0836(4) 0.0417(13) Uani 1 1 d . . .
C30 C 0.4513(4) 0.2468(4) 0.0409(4) 0.0403(12) Uani 1 1 d . . .
C31 C 0.4677(6) 0.1562(4) 0.0650(4) 0.0541(16) Uani 1 1 d . . .
H31A H 0.4980 0.1193 0.1082 0.065 Uiso 1 1 calc R . .
C32 C 0.4403(7) 0.1192(5) 0.0265(6) 0.073(2) Uani 1 1 d . . .
H32A H 0.4498 0.0576 0.0446 0.088 Uiso 1 1 calc R . .
C33 C 0.3989(7) 0.1731(6) -0.0384(6) 0.076(2) Uani 1 1 d . . .
H33A H 0.3801 0.1484 -0.0652 0.091 Uiso 1 1 calc R . .
C34 C 0.3848(6) 0.2624(6) -0.0643(5) 0.072(2) Uani 1 1 d . . .
H34A H 0.3581 0.2989 -0.1100 0.087 Uiso 1 1 calc R . .
C35 C 0.4097(5) 0.2993(5) -0.0236(5) 0.0542(16) Uani 1 1 d . . .
H35A H 0.3980 0.3611 -0.0404 0.065 Uiso 1 1 calc R . .
O12 O 0.7001(3) 0.2728(2) 0.0355(2) 0.0408(9) Uani 1 1 d . . .
O13 O 0.8385(3) 0.3035(3) -0.0208(2) 0.0427(9) Uani 1 1 d . . .
C36 C 0.7673(4) 0.2958(3) -0.0259(4) 0.0384(12) Uani 1 1 d . . .
C37 C 0.7605(4) 0.3197(4) -0.1152(4) 0.0405(12) Uani 1 1 d . . .
C38 C 0.6791(5) 0.3223(4) -0.1256(4) 0.0457(14) Uani 1 1 d . . .
H38A H 0.6279 0.3088 -0.0769 0.055 Uiso 1 1 calc R . .
C39 C 0.6723(5) 0.3444(4) -0.2070(5) 0.0543(17) Uani 1 1 d . . .
H39A H 0.6170 0.3448 -0.2138 0.065 Uiso 1 1 calc R . .
C40 C 0.7458(6) 0.3659(5) -0.2784(5) 0.0614(19) Uani 1 1 d . . .
H40A H 0.7410 0.3823 -0.3343 0.074 Uiso 1 1 calc R . .
C41 C 0.8246(7) 0.3631(6) -0.2670(5) 0.080(3) Uani 1 1 d . . .
H41A H 0.8753 0.3773 -0.3160 0.095 Uiso 1 1 calc R . .
C42 C 0.8339(6) 0.3401(5) -0.1863(4) 0.0596(18) Uani 1 1 d . . .
H42A H 0.8901 0.3384 -0.1802 0.072 Uiso 1 1 calc R . .
O14 O 0.7767(3) 0.4657(2) 0.1913(2) 0.0373(8) Uani 1 1 d . . .
O15 O 0.6749(3) 0.5428(2) 0.2806(2) 0.0400(9) Uani 1 1 d . . .
C43 C 0.7489(4) 0.5287(3) 0.2223(4) 0.0376(12) Uani 1 1 d . . .
C44 C 0.8096(4) 0.5894(4) 0.1893(3) 0.0376(12) Uani 1 1 d . . .
C45 C 0.7712(5) 0.6715(4) 0.2001(4) 0.0419(13) Uani 1 1 d . . .
H45A H 0.7059 0.6899 0.2264 0.050 Uiso 1 1 calc R . .
C46 C 0.8263(5) 0.7277(4) 0.1733(4) 0.0527(16) Uani 1 1 d . . .
H46A H 0.7985 0.7848 0.1793 0.063 Uiso 1 1 calc R . .
C47 C 0.9209(5) 0.7001(5) 0.1383(4) 0.0564(18) Uani 1 1 d . . .
H47A H 0.9590 0.7380 0.1203 0.068 Uiso 1 1 calc R . .
C48 C 0.9614(5) 0.6168(5) 0.1289(4) 0.0532(16) Uani 1 1 d . . .
H48A H 1.0273 0.5976 0.1059 0.064 Uiso 1 1 calc R . .
C49 C 0.9063(4) 0.5616(4) 0.1529(4) 0.0447(14) Uani 1 1 d . . .
H49A H 0.9340 0.5055 0.1448 0.054 Uiso 1 1 calc R . .
O16 O 0.5725(3) 0.5556(3) 0.5801(3) 0.0442(9) Uani 1 1 d . . .
O17 O 0.6183(3) 0.5087(2) 0.4693(3) 0.0423(9) Uani 1 1 d . . .
C50 C 0.6334(4) 0.5377(3) 0.5153(4) 0.0362(12) Uani 1 1 d . . .
C51 C 0.7277(4) 0.5499(3) 0.4916(3) 0.0349(11) Uani 1 1 d . . .
C52 C 0.7518(5) 0.5658(4) 0.5489(4) 0.0471(14) Uani 1 1 d . . .
H52A H 0.7088 0.5674 0.6036 0.057 Uiso 1 1 calc R . .
C53 C 0.8385(5) 0.5794(5) 0.5263(5) 0.0623(19) Uani 1 1 d . . .
H53A H 0.8556 0.5884 0.5662 0.075 Uiso 1 1 calc R . .
C54 C 0.9000(5) 0.5800(5) 0.4461(5) 0.065(2) Uani 1 1 d . . .
H54A H 0.9590 0.5904 0.4305 0.078 Uiso 1 1 calc R . .
C55 C 0.8759(5) 0.5655(5) 0.3884(4) 0.0531(16) Uani 1 1 d . . .
H55A H 0.9182 0.5665 0.3330 0.064 Uiso 1 1 calc R . .
C56 C 0.7908(4) 0.5496(4) 0.4107(4) 0.0432(13) Uani 1 1 d . . .
H56A H 0.7752 0.5385 0.3711 0.052 Uiso 1 1 calc R . .
O18 O 0.6964(3) 0.0968(2) 0.4456(2) 0.0397(9) Uani 1 1 d D . .
H18 H 0.713(5) 0.041(2) 0.472(4) 0.048 Uiso 1 1 d D . .
O19 O 0.6621(3) 0.2278(2) 0.3072(2) 0.0328(8) Uani 1 1 d . . .
O20 O 0.4981(3) 0.2269(3) 0.3090(3) 0.0413(9) Uani 1 1 d D . .
H20 H 0.447(3) 0.256(4) 0.295(4) 0.050 Uiso 1 1 d D . .
C57 C 0.6023(4) 0.1279(4) 0.4432(4) 0.0401(12) Uani 1 1 d . . .
H57A H 0.5587 0.1236 0.5017 0.048 Uiso 1 1 calc R . .
H57B H 0.5905 0.0928 0.4189 0.048 Uiso 1 1 calc R . .
C58 C 0.5882(4) 0.2231(3) 0.3870(3) 0.0342(11) Uani 1 1 d . . .
H58A H 0.5931 0.2581 0.4166 0.041 Uiso 1 1 calc R . .
C59 C 0.4941(4) 0.2613(4) 0.3707(4) 0.0413(13) Uani 1 1 d . . .
H59A H 0.4446 0.2449 0.4245 0.050 Uiso 1 1 calc R . .
H59B H 0.4798 0.3260 0.3483 0.050 Uiso 1 1 calc R . .
O21 O 0.5875(3) 0.4260(2) 0.2780(2) 0.0317(7) Uani 1 1 d . . .
O22 O 0.5312(3) 0.3834(2) 0.1612(3) 0.0380(8) Uani 1 1 d D . .
H22 H 0.499(4) 0.387(4) 0.131(4) 0.046 Uiso 1 1 d D . .
O23 O 0.7101(3) 0.3548(2) 0.1466(2) 0.0318(7) Uani 1 1 d . . .
C60 C 0.5379(4) 0.4853(3) 0.2184(3) 0.0368(12) Uani 1 1 d . . .
H60A H 0.5492 0.5432 0.2002 0.044 Uiso 1 1 calc R . .
H60B H 0.4702 0.4918 0.2476 0.044 Uiso 1 1 calc R . .
C61 C 0.5629(4) 0.4598(3) 0.1385(3) 0.0334(11) Uani 1 1 d . . .
H61A H 0.5306 0.5097 0.0972 0.040 Uiso 1 1 calc R . .
C62 C 0.6661(4) 0.4371(3) 0.0944(3) 0.0351(11) Uani 1 1 d . . .
H62A H 0.6773 0.4326 0.0376 0.042 Uiso 1 1 calc R . .
H62B H 0.6928 0.4834 0.0858 0.042 Uiso 1 1 calc R . .
O24 O 0.8468(3) 0.1765(2) 0.3884(3) 0.0408(9) Uani 1 1 d D . .
H24 H 0.863(5) 0.156(4) 0.433(3) 0.049 Uiso 1 1 d D . .
O25 O 0.7071(2) 0.3515(2) 0.3622(2) 0.0320(8) Uani 1 1 d . . .
O26 O 0.8346(3) 0.2735(2) 0.2340(2) 0.0339(8) Uani 1 1 d . . .
C63 C 0.7851(4) 0.3278(3) 0.3916(4) 0.0365(11) Uani 1 1 d . . .
H63A H 0.7653 0.3054 0.4550 0.044 Uiso 1 1 calc R . .
H63B H 0.8050 0.3810 0.3751 0.044 Uiso 1 1 calc R . .
C64 C 0.8685(4) 0.2594(3) 0.3578(4) 0.0381(12) Uani 1 1 d . . .
H64A H 0.9215 0.2508 0.3780 0.046 Uiso 1 1 calc R . .
C65 C 0.9014(4) 0.2816(4) 0.2614(4) 0.0379(12) Uani 1 1 d . . .
H65A H 0.9078 0.3422 0.2350 0.046 Uiso 1 1 calc R . .
H65B H 0.9632 0.2413 0.2433 0.046 Uiso 1 1 calc R . .
O27 O 0.9025(3) 0.3967(3) 0.0642(3) 0.0475(10) Uani 1 1 d D . .
H271 H 0.871(5) 0.425(5) 0.101(4) 0.071 Uiso 1 1 d D . .
H272 H 0.905(6) 0.439(4) 0.017(3) 0.071 Uiso 1 1 d D . .
N101 N 0.8877(6) 0.0707(5) 0.5350(5) 0.083(2) Uani 1 1 d . . .
C100 C 0.8989(5) 0.0078(5) 0.5891(5) 0.0608(18) Uani 1 1 d . . .
C101 C 0.9141(6) -0.0711(5) 0.6571(5) 0.0655(19) Uani 1 1 d . . .
H10B H 0.9398 -0.1213 0.6352 0.098 Uiso 1 1 calc R . .
H10C H 0.8547 -0.0757 0.7018 0.098 Uiso 1 1 calc R . .
H10D H 0.9584 -0.0707 0.6812 0.098 Uiso 1 1 calc R . .
N102 N 0.7507(11) -0.1830(11) 0.7637(9) 0.148(5) Uani 1 1 d . . .
C102 C 0.6905(11) -0.1482(9) 0.7296(9) 0.106(4) Uani 1 1 d . . .
C103 C 0.6156(9) -0.1059(8) 0.6888(8) 0.108(4) Uani 1 1 d . . .
H10H H 0.6352 -0.1224 0.6369 0.163 Uiso 1 1 calc R . .
H10I H 0.6018 -0.0422 0.6737 0.163 Uiso 1 1 calc R . .
H10J H 0.5594 -0.1248 0.7285 0.163 Uiso 1 1 calc R . .
N103 N 0.3171(6) 0.3308(6) 0.2887(6) 0.091(2) Uani 1 1 d . . .
C104 C 0.2817(6) 0.3782(6) 0.2374(7) 0.075(2) Uani 1 1 d . . .
C105 C 0.2349(11) 0.4346(10) 0.1722(10) 0.149(6) Uani 1 1 d . . .
H10K H 0.2488 0.4037 0.1319 0.223 Uiso 1 1 calc R . .
H10L H 0.2570 0.4876 0.1414 0.223 Uiso 1 1 calc R . .
H10M H 0.1672 0.4508 0.1992 0.223 Uiso 1 1 calc R . .
N104 N 0.8821(7) 0.5660(5) -0.0579(5) 0.087(2) Uani 1 1 d . . .
C106 C 0.8687(6) 0.6367(6) -0.0623(6) 0.071(2) Uani 1 1 d . . .
C107 C 0.8506(7) 0.7249(6) -0.0678(7) 0.089(3) Uani 1 1 d . . .
H10E H 0.8113 0.7338 -0.0122 0.133 Uiso 1 1 calc R . .
H10F H 0.8183 0.7637 -0.1114 0.133 Uiso 1 1 calc R . .
H10G H 0.9099 0.7384 -0.0835 0.133 Uiso 1 1 calc R . .
N105 N 0.8945(12) 0.0371(11) 0.0904(11) 0.090(4) Uiso 0.57 1 d P A 1
C108 C 0.9495(13) -0.0296(12) 0.0916(12) 0.082(4) Uiso 0.57 1 d P A 1
C109 C 1.0225(13) -0.1051(12) 0.0745(12) 0.089(5) Uiso 0.57 1 d P A 1
H10N H 1.0374 -0.1456 0.1277 0.133 Uiso 0.57 1 calc PR A 1
H10O H 1.0783 -0.0870 0.0325 0.133 Uiso 0.57 1 calc PR A 1
H10P H 1.0016 -0.1343 0.0517 0.133 Uiso 0.57 1 calc PR A 1
N205 N 0.8877(13) 0.0032(12) 0.1293(12) 0.068(4) Uiso 0.43 1 d P B 2
C208 C 0.9163(15) -0.0628(14) 0.1687(14) 0.072(5) Uiso 0.43 1 d P B 2
C209 C 0.944(2) -0.1490(19) 0.2358(19) 0.114(9) Uiso 0.43 1 d P B 2
H20B H 0.9296 -0.1381 0.2897 0.171 Uiso 0.43 1 calc PR B 2
H20C H 1.0112 -0.1759 0.2160 0.171 Uiso 0.43 1 calc PR B 2
H20D H 0.9090 -0.1886 0.2451 0.171 Uiso 0.43 1 calc PR B 2

loop_
_atom_site_aniso_label
_atom_site_aniso_U_11
_atom_site_aniso_U_22
_atom_site_aniso_U_33
_atom_site_aniso_U_23
_atom_site_aniso_U_13
_atom_site_aniso_U_12
Dy1 0.03276(13) 0.02945(12) 0.03418(13) -0.01344(9) -0.00486(10) -0.00935(10)
Dy2 0.03492(14) 0.02593(11) 0.03261(12) -0.00877(9) -0.00952(10) -0.00591(9)
Dy3 0.03506(14) 0.02652(11) 0.03215(12) -0.00733(9) -0.01011(10) -0.00893(10)
Mn1 0.0312(4) 0.0262(3) 0.0314(4) -0.0105(3) -0.0075(3) -0.0064(3)
Mn2 0.0336(4) 0.0309(4) 0.0324(4) -0.0108(3) -0.0070(3) -0.0067(3)
O1 0.038(2) 0.0285(17) 0.039(2) -0.0128(15) -0.0150(16) -0.0052(15)
O2 0.047(2) 0.0345(19) 0.036(2) -0.0105(16) -0.0069(17) -0.0115(17)
O3 0.044(2) 0.0370(19) 0.045(2) -0.0199(17) -0.0087(18) -0.0039(17)
C1 0.029(3) 0.033(3) 0.045(3) -0.010(2) -0.006(2) -0.013(2)
C2 0.039(3) 0.034(3) 0.047(3) -0.010(2) -0.015(3) -0.010(2)
C3 0.043(3) 0.039(3) 0.051(3) -0.016(3) -0.014(3) -0.006(3)
C4 0.060(4) 0.039(3) 0.066(4) -0.016(3) -0.019(4) -0.006(3)
C5 0.068(5) 0.037(3) 0.074(5) -0.008(3) -0.030(4) -0.002(3)
C6 0.074(5) 0.059(4) 0.044(4) -0.006(3) -0.023(3) -0.019(4)
C7 0.054(4) 0.048(3) 0.047(3) -0.017(3) -0.019(3) -0.012(3)
O4 0.051(3) 0.0319(19) 0.042(2) -0.0046(16) -0.0202(19) -0.0058(18)
O5 0.057(3) 0.045(2) 0.058(3) 0.004(2) -0.015(2) -0.006(2)
C8 0.054(4) 0.034(3) 0.047(3) -0.008(2) -0.022(3) -0.006(3)
C9 0.063(4) 0.031(3) 0.050(3) -0.007(2) -0.032(3) -0.006(3)
C10 0.067(5) 0.040(3) 0.073(5) -0.003(3) -0.039(4) -0.013(3)
C11 0.096(7) 0.033(3) 0.107(7) 0.006(4) -0.072(6) -0.013(4)
C12 0.095(7) 0.038(4) 0.110(7) -0.024(4) -0.068(6) 0.011(4)
C13 0.079(6) 0.062(5) 0.085(6) -0.033(4) -0.029(5) 0.019(4)
C14 0.081(6) 0.048(4) 0.061(5) -0.013(3) -0.021(4) 0.004(4)
O6 0.064(3) 0.0330(19) 0.046(2) -0.0082(17) -0.021(2) -0.0185(19)
O7 0.054(3) 0.0296(18) 0.051(2) -0.0038(17) -0.019(2) -0.0169(18)
C15 0.047(3) 0.027(2) 0.039(3) -0.009(2) -0.010(3) -0.011(2)
C16 0.045(3) 0.028(2) 0.048(3) -0.012(2) -0.013(3) -0.009(2)
C17 0.066(4) 0.034(3) 0.053(4) -0.006(3) -0.023(3) -0.018(3)
C18 0.074(5) 0.027(3) 0.066(4) -0.005(3) -0.023(4) -0.015(3)
C19 0.059(4) 0.035(3) 0.072(4) -0.015(3) -0.013(3) -0.021(3)
C20 0.053(4) 0.046(3) 0.070(4) -0.016(3) -0.020(3) -0.020(3)
C21 0.047(4) 0.033(3) 0.058(4) -0.011(3) -0.020(3) -0.011(3)
O8 0.038(2) 0.044(2) 0.042(2) -0.0150(18) -0.0091(18) -0.0045(18)
O9 0.039(2) 0.039(2) 0.045(2) -0.0071(18) -0.0076(18) -0.0067(18)
C22 0.035(3) 0.040(3) 0.050(3) -0.021(3) -0.010(3) -0.008(2)
C23 0.037(3) 0.037(3) 0.050(3) -0.017(3) -0.010(3) -0.005(2)
C24 0.053(4) 0.052(4) 0.054(4) -0.021(3) -0.001(3) -0.005(3)
C25 0.057(5) 0.068(5) 0.060(5) -0.021(4) 0.007(4) -0.004(4)
C26 0.054(5) 0.058(4) 0.086(6) -0.034(4) 0.003(4) 0.008(4)
C27 0.063(5) 0.040(3) 0.081(5) -0.015(4) -0.011(4) 0.005(3)
C28 0.051(4) 0.044(3) 0.064(4) -0.015(3) -0.007(3) -0.008(3)
O10 0.063(3) 0.037(2) 0.062(3) -0.0067(19) -0.032(2) -0.016(2)
O11 0.049(2) 0.041(2) 0.042(2) -0.0032(17) -0.0205(19) -0.0175(19)
C29 0.040(3) 0.045(3) 0.041(3) -0.009(2) -0.010(3) -0.017(3)
C30 0.041(3) 0.039(3) 0.040(3) -0.012(2) -0.008(2) -0.014(2)
C31 0.074(5) 0.048(3) 0.046(4) -0.014(3) -0.022(3) -0.017(3)
C32 0.098(7) 0.062(4) 0.073(5) -0.029(4) -0.019(5) -0.032(5)
C33 0.086(6) 0.103(7) 0.073(5) -0.047(5) -0.023(5) -0.036(5)
C34 0.080(6) 0.089(6) 0.064(5) -0.020(4) -0.037(4) -0.025(5)
C35 0.059(4) 0.057(4) 0.056(4) -0.012(3) -0.026(3) -0.021(3)
O12 0.047(2) 0.042(2) 0.0340(19) -0.0131(16) -0.0063(17) -0.0158(18)
O13 0.042(2) 0.054(2) 0.031(2) -0.0111(17) -0.0064(17) -0.0193(19)
C36 0.046(3) 0.030(2) 0.040(3) -0.014(2) -0.014(3) -0.005(2)
C37 0.048(3) 0.035(3) 0.036(3) -0.011(2) -0.014(2) -0.006(2)
C38 0.048(4) 0.041(3) 0.046(3) -0.019(3) -0.014(3) -0.003(3)
C39 0.065(4) 0.042(3) 0.061(4) -0.025(3) -0.036(4) 0.009(3)
C40 0.080(5) 0.064(4) 0.041(4) -0.012(3) -0.029(4) -0.013(4)
C41 0.101(7) 0.104(7) 0.030(3) -0.011(4) -0.009(4) -0.046(6)
C42 0.063(5) 0.081(5) 0.039(3) -0.015(3) -0.008(3) -0.034(4)
O14 0.037(2) 0.0350(18) 0.040(2) -0.0169(16) -0.0013(16) -0.0137(16)
O15 0.038(2) 0.0375(19) 0.042(2) -0.0192(17) 0.0031(17) -0.0158(17)
C43 0.040(3) 0.036(3) 0.039(3) -0.013(2) -0.012(2) -0.011(2)
C44 0.043(3) 0.039(3) 0.032(3) -0.009(2) -0.010(2) -0.016(2)
C45 0.049(3) 0.036(3) 0.045(3) -0.010(2) -0.011(3) -0.020(3)
C46 0.068(5) 0.044(3) 0.053(4) -0.013(3) -0.014(3) -0.026(3)
C47 0.067(5) 0.066(4) 0.049(4) -0.012(3) -0.010(3) -0.043(4)
C48 0.048(4) 0.073(4) 0.048(4) -0.025(3) 0.002(3) -0.036(3)
C49 0.043(3) 0.050(3) 0.046(3) -0.023(3) -0.004(3) -0.018(3)
O16 0.037(2) 0.049(2) 0.049(2) -0.0230(19) -0.0029(18) -0.0147(18)
O17 0.050(2) 0.039(2) 0.044(2) -0.0128(17) -0.0124(19) -0.0195(18)
C50 0.039(3) 0.030(2) 0.039(3) -0.005(2) -0.012(2) -0.013(2)
C51 0.036(3) 0.029(2) 0.036(3) -0.006(2) -0.009(2) -0.011(2)
C52 0.054(4) 0.051(3) 0.038(3) -0.008(3) -0.015(3) -0.021(3)
C53 0.062(5) 0.081(5) 0.057(4) -0.010(4) -0.026(4) -0.035(4)
C54 0.049(4) 0.079(5) 0.065(5) 0.000(4) -0.019(4) -0.034(4)
C55 0.043(4) 0.063(4) 0.039(3) -0.009(3) 0.000(3) -0.020(3)
C56 0.046(3) 0.037(3) 0.043(3) -0.011(2) -0.010(3) -0.012(3)
O18 0.040(2) 0.0337(19) 0.035(2) -0.0045(16) -0.0100(17) -0.0066(17)
O19 0.0339(19) 0.0292(17) 0.0338(18) -0.0047(14) -0.0120(15) -0.0100(15)
O20 0.038(2) 0.046(2) 0.039(2) -0.0123(17) -0.0087(17) -0.0138(18)
C57 0.043(3) 0.036(3) 0.038(3) -0.008(2) -0.010(2) -0.013(2)
C58 0.036(3) 0.032(2) 0.031(3) -0.011(2) -0.003(2) -0.012(2)
C59 0.039(3) 0.041(3) 0.038(3) -0.012(2) -0.004(2) -0.013(2)
O21 0.0319(19) 0.0307(17) 0.0320(18) -0.0127(14) -0.0099(15) -0.0039(15)
O22 0.042(2) 0.0291(17) 0.044(2) -0.0078(16) -0.0164(18) -0.0099(16)
O23 0.0329(19) 0.0250(16) 0.0316(18) -0.0084(14) -0.0067(15) -0.0049(14)
C60 0.036(3) 0.027(2) 0.040(3) -0.006(2) -0.010(2) -0.007(2)
C61 0.035(3) 0.029(2) 0.035(3) -0.008(2) -0.013(2) -0.008(2)
C62 0.038(3) 0.029(2) 0.032(3) -0.004(2) -0.013(2) -0.005(2)
O24 0.054(3) 0.0323(19) 0.039(2) -0.0089(16) -0.0192(19) -0.0108(18)
O25 0.0282(19) 0.0321(17) 0.0352(19) -0.0154(15) -0.0046(15) -0.0069(15)
O26 0.0332(19) 0.0321(17) 0.039(2) -0.0146(15) -0.0101(16) -0.0073(15)
C63 0.039(3) 0.037(3) 0.037(3) -0.015(2) -0.012(2) -0.008(2)
C64 0.038(3) 0.032(3) 0.049(3) -0.009(2) -0.020(3) -0.009(2)
C65 0.033(3) 0.035(3) 0.047(3) -0.016(2) -0.011(2) -0.008(2)
O27 0.050(3) 0.046(2) 0.042(2) -0.0175(18) 0.001(2) -0.019(2)
N101 0.092(6) 0.085(5) 0.061(4) 0.003(4) -0.039(4) -0.020(4)
C100 0.050(4) 0.073(5) 0.055(4) -0.015(4) -0.019(3) -0.012(4)
C101 0.061(5) 0.064(4) 0.061(4) -0.007(4) -0.025(4) -0.011(4)
N102 0.137(12) 0.198(14) 0.140(11) -0.073(10) -0.004(9) -0.092(11)
C102 0.106(10) 0.121(10) 0.107(9) -0.058(8) 0.025(7) -0.077(9)
C103 0.095(8) 0.108(8) 0.128(10) -0.040(7) 0.004(7) -0.067(7)
N103 0.067(5) 0.110(6) 0.099(6) -0.039(5) -0.032(5) -0.011(5)
C104 0.061(5) 0.079(6) 0.093(7) -0.041(5) -0.026(5) -0.007(4)
C105 0.126(12) 0.140(12) 0.131(12) -0.051(10) -0.047(10) 0.032(10)
N104 0.112(7) 0.055(4) 0.083(5) -0.012(4) -0.029(5) -0.020(4)
C106 0.064(5) 0.064(5) 0.073(5) -0.010(4) -0.024(4) -0.014(4)
C107 0.065(6) 0.068(5) 0.121(8) -0.026(5) -0.009(5) -0.027(4)

loop_
_atom_type_symbol
_atom_type_description
_atom_type_scat_dispersion_real
_atom_type_scat_dispersion_imag
_atom_type_scat_source
C C 0.0033 0.0016 'International Tables Vol C Tables 4.2.6.8 and 6.1.1.4'
H H 0.0000 0.0000 'International Tables Vol C Tables 4.2.6.8 and 6.1.1.4'
N N 0.0061 0.0033 'International Tables Vol C Tables 4.2.6.8 and 6.1.1.4'
O O 0.0106 0.0060 'International Tables Vol C Tables 4.2.6.8 and 6.1.1.4'
Mn Mn 0.3368 0.7283 'International Tables Vol C Tables 4.2.6.8 and 6.1.1.4'
Dy Dy -0.1892 4.4098 'International Tables Vol C Tables 4.2.6.8 and 6.1.1.4'

loop_
_geom_angle_atom_site_label_1
_geom_angle_atom_site_label_2
_geom_angle_atom_site_label_3
_geom_angle
_geom_angle_site_symmetry_1
_geom_angle_site_symmetry_3
O17 Dy1 O3 83.35(15) . 2_666
O17 Dy1 O2 77.51(14) . .
O3 Dy1 O2 131.25(14) 2_666 .
O17 Dy1 O21 155.03(14) . .
O3 Dy1 O21 101.23(13) 2_666 .
O2 Dy1 O21 114.77(13) . .
O17 Dy1 O16 129.92(15) . 2_666
O3 Dy1 O16 78.46(15) 2_666 2_666
O2 Dy1 O16 80.45(15) . 2_666
O21 Dy1 O16 74.83(13) . 2_666
O17 Dy1 O25 98.73(14) . .
O3 Dy1 O25 152.61(13) 2_666 .
O2 Dy1 O25 75.25(13) . .
O21 Dy1 O25 66.08(12) . .
O16 Dy1 O25 118.16(13) 2_666 .
O17 Dy1 O15 80.21(14) . .
O3 Dy1 O15 75.69(14) 2_666 .
O2 Dy1 O15 141.63(15) . .
O21 Dy1 O15 77.27(13) . .
O16 Dy1 O15 137.03(15) 2_666 .
O25 Dy1 O15 77.76(12) . .
O6 Dy2 O4 78.08(15) . .
O6 Dy2 O1 76.73(13) . .
O4 Dy2 O1 137.64(13) . .
O6 Dy2 O8 105.73(15) . .
O4 Dy2 O8 77.47(15) . .
O1 Dy2 O8 77.32(14) . .
O6 Dy2 O24 147.51(14) . .
O4 Dy2 O24 79.52(14) . .
O1 Dy2 O24 134.66(13) . .
O8 Dy2 O24 91.94(15) . .
O6 Dy2 O19 88.64(14) . .
O4 Dy2 O19 141.55(14) . .
O1 Dy2 O19 70.88(13) . .
O8 Dy2 O19 140.96(13) . .
O24 Dy2 O19 94.54(13) . .
O6 Dy2 O18 76.84(15) . .
O4 Dy2 O18 74.10(14) . .
O1 Dy2 O18 130.81(14) . .
O8 Dy2 O18 150.26(14) . .
O24 Dy2 O18 74.57(14) . .
O19 Dy2 O18 67.75(13) . .
O6 Dy2 O26 145.26(13) . .
O4 Dy2 O26 134.94(13) . .
O1 Dy2 O26 70.30(12) . .
O8 Dy2 O26 77.76(13) . .
O24 Dy2 O26 64.37(12) . .
O19 Dy2 O26 70.68(11) . .
O18 Dy2 O26 117.41(12) . .
O11 Dy3 O7 78.20(14) . .
O11 Dy3 O1 139.43(14) . .
O7 Dy3 O1 77.30(14) . .
O11 Dy3 O12 77.71(14) . .
O7 Dy3 O12 104.99(14) . .
O1 Dy3 O12 78.05(14) . .
O11 Dy3 O19 141.42(14) . .
O7 Dy3 O19 92.43(13) . .
O1 Dy3 O19 71.44(13) . .
O12 Dy3 O19 140.42(13) . .
O11 Dy3 O22 74.45(14) . .
O7 Dy3 O22 146.61(14) . .
O1 Dy3 O22 136.03(13) . .
O12 Dy3 O22 87.61(14) . .
O19 Dy3 O22 97.09(13) . .
O11 Dy3 O20 74.33(14) . .
O7 Dy3 O20 79.37(15) . .
O1 Dy3 O20 130.97(14) . .
O12 Dy3 O20 150.16(14) . .
O19 Dy3 O20 67.15(13) . .
O22 Dy3 O20 75.12(14) . .
O11 Dy3 O23 132.13(12) . .
O7 Dy3 O23 147.23(14) . .
O1 Dy3 O23 70.73(12) . .
O12 Dy3 O23 75.63(12) . .
O19 Dy3 O23 70.95(11) . .
O22 Dy3 O23 65.46(12) . .
O20 Dy3 O23 116.76(12) . .
O21 Mn1 O25 84.93(15) . .
O21 Mn1 O23 93.85(15) . .
O25 Mn1 O23 178.23(15) . .
O21 Mn1 O26 177.05(15) . .
O25 Mn1 O26 94.71(15) . .
O23 Mn1 O26 86.44(15) . .
O21 Mn1 O14 94.02(14) . .
O25 Mn1 O14 88.93(14) . .
O23 Mn1 O14 92.44(14) . .
O26 Mn1 O14 88.90(14) . .
O21 Mn1 O19 93.53(14) . .
O25 Mn1 O19 95.33(14) . .
O23 Mn1 O19 83.46(13) . .
O26 Mn1 O19 83.58(14) . .
O14 Mn1 O19 171.63(14) . .
O9 Mn2 O13 103.09(17) . .
O9 Mn2 O1 91.22(15) . .
O13 Mn2 O1 96.97(15) . .
O9 Mn2 O27 98.56(17) . .
O13 Mn2 O27 98.82(17) . .
O1 Mn2 O27 159.00(15) . .
O9 Mn2 O23 163.40(15) . .
O13 Mn2 O23 91.04(15) . .
O1 Mn2 O23 78.28(13) . .
O27 Mn2 O23 87.66(15) . .
O9 Mn2 O26 94.69(15) . .
O13 Mn2 O26 161.67(15) . .
O1 Mn2 O26 78.02(13) . .
O27 Mn2 O26 82.67(15) . .
O23 Mn2 O26 70.72(13) . .
Mn2 O1 Dy3 107.23(15) . .
Mn2 O1 Dy2 107.96(15) . .
Dy3 O1 Dy2 107.37(15) . .
Mn2 O1 H1 125(4) . .
Dy3 O1 H1 98(4) . .
Dy2 O1 H1 110(4) . .
C1 O2 Dy1 140.3(3) . .
C1 O3 Dy1 134.8(4) . 2_666
O2 C1 O3 124.8(5) . .
O2 C1 C2 117.6(5) . .
O3 C1 C2 117.6(5) . .
C3 C2 C7 119.1(5) . .
C3 C2 C1 120.3(5) . .
C7 C2 C1 120.6(5) . .
C2 C3 C4 120.1(6) . .
C2 C3 H3A 119.9 . .
C4 C3 H3A 119.9 . .
C5 C4 C3 120.2(6) . .
C5 C4 H4A 119.9 . .
C3 C4 H4A 119.9 . .
C4 C5 C6 120.4(6) . .
C4 C5 H5A 119.8 . .
C6 C5 H5A 119.8 . .
C5 C6 C7 119.6(7) . .
C5 C6 H6A 120.2 . .
C7 C6 H6A 120.2 . .
C6 C7 C2 120.5(6) . .
C6 C7 H7A 119.8 . .
C2 C7 H7A 119.8 . .
C8 O4 Dy2 136.6(4) . .
O5 C8 O4 125.1(6) . .
O5 C8 C9 118.5(6) . .
O4 C8 C9 116.4(6) . .
C14 C9 C10 119.1(6) . .
C14 C9 C8 120.4(6) . .
C10 C9 C8 120.5(7) . .
C9 C10 C11 119.7(8) . .
C9 C10 H10A 120.1 . .
C11 C10 H10A 120.1 . .
C12 C11 C10 120.7(8) . .
C12 C11 H11A 119.7 . .
C10 C11 H11A 119.7 . .
C11 C12 C13 120.5(7) . .
C11 C12 H12A 119.8 . .
C13 C12 H12A 119.8 . .
C12 C13 C14 118.9(9) . .
C12 C13 H13A 120.6 . .
C14 C13 H13A 120.6 . .
C9 C14 C13 121.1(8) . .
C9 C14 H14A 119.5 . .
C13 C14 H14A 119.5 . .
C15 O6 Dy2 139.4(3) . .
C15 O7 Dy3 133.7(4) . .
O6 C15 O7 124.8(5) . .
O6 C15 C16 117.5(5) . .
O7 C15 C16 117.7(5) . .
C17 C16 C21 119.8(5) . .
C17 C16 C15 119.8(5) . .
C21 C16 C15 120.3(5) . .
C18 C17 C16 119.5(6) . .
C18 C17 H17A 120.2 . .
C16 C17 H17A 120.2 . .
C19 C18 C17 120.9(6) . .
C19 C18 H18A 119.6 . .
C17 C18 H18A 119.6 . .
C18 C19 C20 120.1(6) . .
C18 C19 H19A 120.0 . .
C20 C19 H19A 120.0 . .
C19 C20 C21 120.1(6) . .
C19 C20 H20A 119.9 . .
C21 C20 H20A 119.9 . .
C20 C21 C16 119.6(6) . .
C20 C21 H21A 120.2 . .
C16 C21 H21A 120.2 . .
C22 O8 Dy2 140.1(4) . .
C22 O9 Mn2 125.2(4) . .
O9 C22 O8 126.5(5) . .
O9 C22 C23 116.4(5) . .
O8 C22 C23 117.1(5) . .
C24 C23 C28 117.7(6) . .
C24 C23 C22 121.5(6) . .
C28 C23 C22 120.8(6) . .
C25 C24 C23 120.4(7) . .
C25 C24 H24A 119.8 . .
C23 C24 H24A 119.8 . .
C26 C25 C24 121.6(7) . .
C26 C25 H25A 119.2 . .
C24 C25 H25A 119.2 . .
C25 C26 C27 119.2(7) . .
C25 C26 H26A 120.4 . .
C27 C26 H26A 120.4 . .
C26 C27 C28 120.6(7) . .
C26 C27 H27A 119.7 . .
C28 C27 H27A 119.7 . .
C27 C28 C23 120.5(7) . .
C27 C28 H28A 119.8 . .
C23 C28 H28A 119.8 . .
C29 O11 Dy3 134.3(3) . .
O10 C29 O11 124.5(5) . .
O10 C29 C30 118.8(5) . .
O11 C29 C30 116.7(5) . .
C35 C30 C31 118.9(6) . .
C35 C30 C29 120.3(5) . .
C31 C30 C29 120.8(6) . .
C32 C31 C30 120.9(7) . .
C32 C31 H31A 119.6 . .
C30 C31 H31A 119.6 . .
C33 C32 C31 119.2(7) . .
C33 C32 H32A 120.4 . .
C31 C32 H32A 120.4 . .
C34 C33 C32 120.4(7) . .
C34 C33 H33A 119.8 . .
C32 C33 H33A 119.8 . .
C33 C34 C35 120.0(8) . .
C33 C34 H34A 120.0 . .
C35 C34 H34A 120.0 . .
C30 C35 C34 120.5(7) . .
C30 C35 H35A 119.8 . .
C34 C35 H35A 119.8 . .
C36 O12 Dy3 145.1(4) . .
C36 O13 Mn2 123.6(4) . .
O12 C36 O13 126.3(5) . .
O12 C36 C37 116.7(5) . .
O13 C36 C37 116.9(5) . .
C42 C37 C38 119.4(6) . .
C42 C37 C36 120.6(6) . .
C38 C37 C36 119.9(5) . .
C39 C38 C37 120.2(6) . .
C39 C38 H38A 119.9 . .
C37 C38 H38A 119.9 . .
C40 C39 C38 120.2(7) . .
C40 C39 H39A 119.9 . .
C38 C39 H39A 119.9 . .
C41 C40 C39 118.9(7) . .
C41 C40 H40A 120.6 . .
C39 C40 H40A 120.6 . .
C40 C41 C42 122.2(8) . .
C40 C41 H41A 118.9 . .
C42 C41 H41A 118.9 . .
C37 C42 C41 119.1(7) . .
C37 C42 H42A 120.5 . .
C41 C42 H42A 120.5 . .
C43 O14 Mn1 122.1(3) . .
C43 O15 Dy1 138.2(3) . .
O15 C43 O14 124.6(5) . .
O15 C43 C44 116.5(5) . .
O14 C43 C44 118.9(5) . .
C45 C44 C49 119.1(5) . .
C45 C44 C43 120.0(5) . .
C49 C44 C43 120.7(5) . .
C44 C45 C46 121.3(6) . .
C44 C45 H45A 119.4 . .
C46 C45 H45A 119.4 . .
C47 C46 C45 119.4(6) . .
C47 C46 H46A 120.3 . .
C45 C46 H46A 120.3 . .
C46 C47 C48 120.3(6) . .
C46 C47 H47A 119.9 . .
C48 C47 H47A 119.9 . .
C49 C48 C47 120.5(6) . .
C49 C48 H48A 119.8 . .
C47 C48 H48A 119.8 . .
C48 C49 C44 119.4(6) . .
C48 C49 H49A 120.3 . .
C44 C49 H49A 120.3 . .
C50 O16 Dy1 114.4(4) . 2_666
C50 O17 Dy1 172.8(4) . .
O16 C50 O17 122.4(5) . .
O16 C50 C51 118.8(5) . .
O17 C50 C51 118.7(5) . .
C52 C51 C56 119.4(5) . .
C52 C51 C50 119.9(5) . .
C56 C51 C50 120.7(5) . .
C53 C52 C51 120.1(6) . .
C53 C52 H52A 120.0 . .
C51 C52 H52A 120.0 . .
C54 C53 C52 120.3(7) . .
C54 C53 H53A 119.9 . .
C52 C53 H53A 119.9 . .
C53 C54 C55 119.9(6) . .
C53 C54 H54A 120.0 . .
C55 C54 H54A 120.0 . .
C56 C55 C54 120.5(6) . .
C56 C55 H55A 119.7 . .
C54 C55 H55A 119.7 . .
C55 C56 C51 119.8(6) . .
C55 C56 H56A 120.1 . .
C51 C56 H56A 120.1 . .
C57 O18 Dy2 114.4(3) . .
C57 O18 H18 114(5) . .
Dy2 O18 H18 106(5) . .
C58 O19 Mn1 112.5(3) . .
C58 O19 Dy3 120.3(3) . .
Mn1 O19 Dy3 98.97(13) . .
C58 O19 Dy2 118.4(3) . .
Mn1 O19 Dy2 99.10(13) . .
Dy3 O19 Dy2 103.95(14) . .
C59 O20 Dy3 114.3(3) . .
C59 O20 H20 105(5) . .
Dy3 O20 H20 112(5) . .
O18 C57 C58 106.7(4) . .
O18 C57 H57A 110.4 . .
C58 C57 H57A 110.4 . .
O18 C57 H57B 110.4 . .
C58 C57 H57B 110.4 . .
H57A C57 H57B 108.6 . .
O19 C58 C59 110.4(4) . .
O19 C58 C57 108.5(4) . .
C59 C58 C57 112.2(4) . .
O19 C58 H58A 108.5 . .
C59 C58 H58A 108.5 . .
C57 C58 H58A 108.5 . .
O20 C59 C58 107.3(5) . .
O20 C59 H59A 110.2 . .
C58 C59 H59A 110.2 . .
O20 C59 H59B 110.2 . .
C58 C59 H59B 110.2 . .
H59A C59 H59B 108.5 . .
C60 O21 Mn1 127.2(3) . .
C60 O21 Dy1 119.6(3) . .
Mn1 O21 Dy1 103.98(16) . .
C61 O22 Dy3 122.2(3) . .
C61 O22 H22 117(4) . .
Dy3 O22 H22 105(4) . .
C62 O23 Mn1 116.5(3) . .
C62 O23 Mn2 122.2(3) . .
Mn1 O23 Mn2 101.35(16) . .
C62 O23 Dy3 111.6(3) . .
Mn1 O23 Dy3 105.35(14) . .
Mn2 O23 Dy3 96.95(12) . .
O21 C60 C61 115.4(4) . .
O21 C60 H60A 108.4 . .
C61 C60 H60A 108.4 . .
O21 C60 H60B 108.4 . .
C61 C60 H60B 108.4 . .
H60A C60 H60B 107.5 . .
O22 C61 C62 107.0(4) . .
O22 C61 C60 110.0(4) . .
C62 C61 C60 113.5(4) . .
O22 C61 H61A 108.8 . .
C62 C61 H61A 108.8 . .
C60 C61 H61A 108.8 . .
O23 C62 C61 108.9(4) . .
O23 C62 H62A 109.9 . .
C61 C62 H62A 109.9 . .
O23 C62 H62B 109.9 . .
C61 C62 H62B 109.9 . .
H62A C62 H62B 108.3 . .
C64 O24 Dy2 125.3(3) . .
C64 O24 H24 97(5) . .
Dy2 O24 H24 136(5) . .
C63 O25 Mn1 126.5(3) . .
C63 O25 Dy1 122.9(3) . .
Mn1 O25 Dy1 102.67(16) . .
C65 O26 Mn1 117.0(3) . .
C65 O26 Mn2 123.3(3) . .
Mn1 O26 Mn2 100.58(16) . .
C65 O26 Dy2 110.5(3) . .
Mn1 O26 Dy2 105.30(15) . .
Mn2 O26 Dy2 97.22(12) . .
O25 C63 C64 114.7(4) . .
O25 C63 H63A 108.6 . .
C64 C63 H63A 108.6 . .
O25 C63 H63B 108.6 . .
C64 C63 H63B 108.6 . .
H63A C63 H63B 107.6 . .
O24 C64 C65 104.8(4) . .
O24 C64 C63 111.2(5) . .
C65 C64 C63 114.4(5) . .
O24 C64 H64A 108.7 . .
C65 C64 H64A 108.7 . .
C63 C64 H64A 108.7 . .
O26 C65 C64 108.9(4) . .
O26 C65 H65A 109.9 . .
C64 C65 H65A 109.9 . .
O26 C65 H65B 109.9 . .
C64 C65 H65B 109.9 . .
H65A C65 H65B 108.3 . .
Mn2 O27 H271 114(5) . .
Mn2 O27 H272 126(6) . .
H271 O27 H272 101(7) . .
N101 C100 C101 179.2(9) . .
C100 C101 H10B 109.5 . .
C100 C101 H10C 109.5 . .
H10B C101 H10C 109.5 . .
C100 C101 H10D 109.5 . .
H10B C101 H10D 109.5 . .
H10C C101 H10D 109.5 . .
N102 C102 C103 179.2(15) . .
C102 C103 H10H 109.5 . .
C102 C103 H10I 109.5 . .
H10H C103 H10I 109.5 . .
C102 C103 H10J 109.5 . .
H10H C103 H10J 109.5 . .
H10I C103 H10J 109.5 . .
N103 C104 C105 176.8(12) . .
C104 C105 H10K 109.5 . .
C104 C105 H10L 109.5 . .
H10K C105 H10L 109.5 . .
C104 C105 H10M 109.5 . .
H10K C105 H10M 109.5 . .
H10L C105 H10M 109.5 . .
N104 C106 C107 179.2(11) . .
C106 C107 H10E 109.5 . .
C106 C107 H10F 109.5 . .
H10E C107 H10F 109.5 . .
C106 C107 H10G 109.5 . .
H10E C107 H10G 109.5 . .
H10F C107 H10G 109.5 . .
N105 C108 C109 168(2) . .
N205 C208 C209 170(3) . .
C208 C209 H20B 109.5 . .
C208 C209 H20C 109.5 . .
H20B C209 H20C 109.5 . .
C208 C209 H20D 109.5 . .
H20B C209 H20D 109.5 . .
H20C C209 H20D 109.5 . .

loop_
_geom_bond_atom_site_label_1
_geom_bond_atom_site_label_2
_geom_bond_distance
_geom_bond_site_symmetry_2
Dy1 O17 2.272(4) .
Dy1 O3 2.296(4) 2_666
Dy1 O2 2.308(4) .
Dy1 O21 2.326(3) .
Dy1 O16 2.329(4) 2_666
Dy1 O25 2.352(3) .
Dy1 O15 2.354(4) .
Dy2 O6 2.294(4) .
Dy2 O4 2.323(4) .
Dy2 O1 2.327(4) .
Dy2 O8 2.341(4) .
Dy2 O24 2.382(4) .
Dy2 O19 2.383(4) .
Dy2 O18 2.394(4) .
Dy2 O26 2.528(3) .
Dy3 O11 2.307(4) .
Dy3 O7 2.313(4) .
Dy3 O1 2.314(4) .
Dy3 O12 2.331(4) .
Dy3 O19 2.364(4) .
Dy3 O22 2.414(4) .
Dy3 O20 2.435(4) .
Dy3 O23 2.515(3) .
Mn1 O21 1.884(4) .
Mn1 O25 1.895(4) .
Mn1 O23 1.929(4) .
Mn1 O26 1.940(4) .
Mn1 O14 2.253(3) .
Mn1 O19 2.307(3) .
Mn2 O9 2.109(4) .
Mn2 O13 2.117(4) .
Mn2 O1 2.150(4) .
Mn2 O27 2.191(4) .
Mn2 O23 2.283(4) .
Mn2 O26 2.295(4) .
O1 H1 0.85(3) .
O2 C1 1.264(7) .
O3 C1 1.265(6) .
O3 Dy1 2.296(4) 2_666
C1 C2 1.490(8) .
C2 C3 1.387(8) .
C2 C7 1.394(9) .
C3 C4 1.395(9) .
C3 H3A 0.9500 .
C4 C5 1.374(11) .
C4 H4A 0.9500 .
C5 C6 1.380(10) .
C5 H5A 0.9500 .
C6 C7 1.393(9) .
C6 H6A 0.9500 .
C7 H7A 0.9500 .
O4 C8 1.275(7) .
O5 C8 1.239(8) .
C8 C9 1.511(8) .
C9 C14 1.379(11) .
C9 C10 1.383(9) .
C10 C11 1.400(11) .
C10 H10A 0.9500 .
C11 C12 1.351(14) .
C11 H11A 0.9500 .
C12 C13 1.387(13) .
C12 H12A 0.9500 .
C13 C14 1.392(11) .
C13 H13A 0.9500 .
C14 H14A 0.9500 .
O6 C15 1.259(7) .
O7 C15 1.267(7) .
C15 C16 1.499(7) .
C16 C17 1.391(8) .
C16 C21 1.391(9) .
C17 C18 1.385(8) .
C17 H17A 0.9500 .
C18 C19 1.364(10) .
C18 H18A 0.9500 .
C19 C20 1.384(10) .
C19 H19A 0.9500 .
C20 C21 1.388(8) .
C20 H20A 0.9500 .
C21 H21A 0.9500 .
O8 C22 1.268(7) .
O9 C22 1.249(7) .
C22 C23 1.510(8) .
C23 C24 1.386(9) .
C23 C28 1.397(9) .
C24 C25 1.377(10) .
C24 H24A 0.9500 .
C25 C26 1.357(11) .
C25 H25A 0.9500 .
C26 C27 1.365(12) .
C26 H26A 0.9500 .
C27 C28 1.387(10) .
C27 H27A 0.9500 .
C28 H28A 0.9500 .
O10 C29 1.259(7) .
O11 C29 1.259(7) .
C29 C30 1.500(8) .
C30 C35 1.378(9) .
C30 C31 1.396(8) .
C31 C32 1.391(10) .
C31 H31A 0.9500 .
C32 C33 1.386(12) .
C32 H32A 0.9500 .
C33 C34 1.377(12) .
C33 H33A 0.9500 .
C34 C35 1.394(10) .
C34 H34A 0.9500 .
C35 H35A 0.9500 .
O12 C36 1.251(7) .
O13 C36 1.254(7) .
C36 C37 1.518(8) .
C37 C42 1.376(9) .
C37 C38 1.389(9) .
C38 C39 1.386(9) .
C38 H38A 0.9500 .
C39 C40 1.384(11) .
C39 H39A 0.9500 .
C40 C41 1.353(12) .
C40 H40A 0.9500 .
C41 C42 1.389(10) .
C41 H41A 0.9500 .
C42 H42A 0.9500 .
O14 C43 1.278(6) .
O15 C43 1.250(7) .
C43 C44 1.504(7) .
C44 C45 1.381(8) .
C44 C49 1.401(8) .
C45 C46 1.390(8) .
C45 H45A 0.9500 .
C46 C47 1.369(10) .
C46 H46A 0.9500 .
C47 C48 1.391(10) .
C47 H47A 0.9500 .
C48 C49 1.387(8) .
C48 H48A 0.9500 .
C49 H49A 0.9500 .
O16 C50 1.247(7) .
O16 Dy1 2.329(4) 2_666
O17 C50 1.266(7) .
C50 C51 1.489(8) .
C51 C52 1.392(8) .
C51 C56 1.398(8) .
C52 C53 1.384(9) .
C52 H52A 0.9500 .
C53 C54 1.378(11) .
C53 H53A 0.9500 .
C54 C55 1.382(10) .
C54 H54A 0.9500 .
C55 C56 1.379(9) .
C55 H55A 0.9500 .
C56 H56A 0.9500 .
O18 C57 1.419(7) .
O18 H18 0.87(4) .
O19 C58 1.442(6) .
O20 C59 1.433(7) .
O20 H20 0.85(4) .
C57 C58 1.524(7) .
C57 H57A 0.9900 .
C57 H57B 0.9900 .
C58 C59 1.506(8) .
C58 H58A 1.0000 .
C59 H59A 0.9900 .
C59 H59B 0.9900 .
O21 C60 1.408(6) .
O22 C61 1.454(6) .
O22 H22 0.88(4) .
O23 C62 1.438(6) .
C60 C61 1.528(8) .
C60 H60A 0.9900 .
C60 H60B 0.9900 .
C61 C62 1.502(8) .
C61 H61A 1.0000 .
C62 H62A 0.9900 .
C62 H62B 0.9900 .
O24 C64 1.446(6) .
O24 H24 0.84(4) .
O25 C63 1.415(7) .
O26 C65 1.429(7) .
C63 C64 1.515(8) .
C63 H63A 0.9900 .
C63 H63B 0.9900 .
C64 C65 1.511(8) .
C64 H64A 1.0000 .
C65 H65A 0.9900 .
C65 H65B 0.9900 .
O27 H271 0.87(4) .
O27 H272 0.86(4) .
N101 C100 1.132(10) .
C100 C101 1.422(10) .
C101 H10B 0.9800 .
C101 H10C 0.9800 .
C101 H10D 0.9800 .
N102 C102 1.186(19) .
C102 C103 1.46(2) .
C103 H10H 0.9800 .
C103 H10I 0.9800 .
C103 H10J 0.9800 .
N103 C104 1.134(12) .
C104 C105 1.444(16) .
C105 H10K 0.9800 .
C105 H10L 0.9800 .
C105 H10M 0.9800 .
N104 C106 1.138(10) .
C106 C107 1.416(12) .
C107 H10E 0.9800 .
C107 H10F 0.9800 .
C107 H10G 0.9800 .
N105 C108 1.16(2) .
C108 C109 1.43(2) .
C109 H10N 0.9800 .
C109 H10O 0.9800 .
C109 H10P 0.9800 .
N205 C208 1.10(2) .
C208 C209 1.52(3) .
C209 H20B 0.9800 .
C209 H20C 0.9800 .
C209 H20D 0.9800 .

loop_
_geom_hbond_atom_site_label_D
_geom_hbond_atom_site_label_H
_geom_hbond_atom_site_label_A
_geom_hbond_distance_DH
_geom_hbond_distance_HA
_geom_hbond_distance_DA
_geom_hbond_angle_DHA
O1 H1 N105 0.85(3) 2.15(5) 2.906(17) 147(6)
O1 H1 N205 0.85(3) 2.27(5) 3.037(18) 150(6)
O18 H18 O5 0.87(4) 1.73(4) 2.575(6) 164(7)
O20 H20 N103 0.85(4) 2.03(4) 2.863(10) 167(7)
O22 H22 O10 0.88(4) 1.75(4) 2.607(6) 164(7)
O24 H24 N101 0.84(4) 1.89(4) 2.679(8) 157(6)
O27 H271 O14 0.87(4) 1.88(5) 2.721(6) 162(8)
O27 H272 N104 0.86(4) 2.03(5) 2.840(8) 156(8)
